data_1525597
loop_
_publ_author_name
'Babel, D.'

_publ_section_title
;
 Die Verfeinerung der Mo Br3-Struktur
;
_journal_name_full 'Journal of Solid State Chemistry'
_journal_page_first 410
_journal_page_last 416
_journal_volume 4
_journal_year 1972
_chemical_formula_sum 'Br3 Mo'
_chemical_name_systematic 'Mo Br3'
_space_group_IT_number 59
_symmetry_space_group_name_Hall '-P 2c 2bc'
_symmetry_space_group_name_H-M 'P n m m :2'
_cell_angle_alpha 90
_cell_angle_beta 90
_cell_angle_gamma 90
_cell_formula_units_Z 4
_cell_length_a 6.595
_cell_length_b 11.423
_cell_length_c 6.06
_cell_volume 456.528
_citation_journal_id_ASTM JSSCBI
_cod_data_source_file Babel_JSSCBI_1972_1864.cif
_cod_data_source_block Br3Mo1
_cod_original_cell_volume 456.5282
_cod_original_sg_symbol_Hall '-P 2ab 2a (z,x,y)'
_cod_original_formula_sum 'Br3 Mo1'
_cod_database_code 1525597

loop_
_symmetry_equiv_pos_as_xyz
x,y,z
x,-y+1/2,-z+1/2
-x,y+1/2,-z
-x,-y,z+1/2
-x,-y,-z
-x,y-1/2,z-1/2
x,-y-1/2,z
x,y,-z-1/2

loop_
_atom_site_label
_atom_site_type_symbol
_atom_site_fract_x
_atom_site_fract_y
_atom_site_fract_z
_atom_site_occupancy
_atom_site_U_iso_or_equiv
Br3 Br-1 0.5917 0.5984 0.25 1 0.0
Br1 Br-1 0.569 0.25 0.25 1 0.0
Br2 Br-1 0.9446 0.25 0.75 1 0.0
Mo1 Mo+3 0.2524 0.25 0.0092 1 0.0
Br4 Br-1 0.092 0.4054 0.25 1 0.0
